data_2013118
loop_
_publ_author_name
'Liu, Xiao-Ming'
'Kilner, Colin A.'
'Halcrow, Malcolm A.'

_publ_section_title Hexa-\m-chloro-\m~4~-oxo-tetrakis{[5-(2,4,6-trimethylphenyl)pyrazole-\k<i>N</i>^2^]copper(II)}
_journal_issue 3
_journal_name_full 'Acta Crystallographica Section C'
_journal_page_first m100
_journal_page_last m102
_journal_paper_doi 10.1107/S0108270103002853
_journal_volume 59
_journal_year 2003
_chemical_formula_iupac '[Cu4 Cl6 O (C12 H14 N2)4]'
_chemical_formula_moiety 'C48 H56 Cl6 Cu4 N8 O'
_chemical_formula_sum 'C48 H56 Cl6 Cu4 N8 O'
_chemical_formula_weight 1227.87
_chemical_name_systematic
;
Hexa-\m-chloro-\m~4~-oxo-tetrakis{[5-(2,4,6-trimethylphenyl)pyrazole-
\kN^2^]copper(II)}
;
_space_group_IT_number 15
_symmetry_cell_setting monoclinic
_symmetry_space_group_name_Hall '-C 2yc'
_symmetry_space_group_name_H-M 'C 1 2/c 1'
_atom_sites_solution_hydrogens geom
_atom_sites_solution_primary direct
_atom_sites_solution_secondary difmap
_audit_creation_method SHELXL97
_cell_angle_alpha 90
_cell_angle_beta 96.4448(5)
_cell_angle_gamma 90
_cell_formula_units_Z 4
_cell_length_a 21.6279(2)
_cell_length_b 11.82660(10)
_cell_length_c 20.8023(3)
_cell_measurement_reflns_used 45511
_cell_measurement_temperature 150(2)
_cell_measurement_theta_max 27.49
_cell_measurement_theta_min 2.58
_cell_volume 5287.28(10)
_computing_cell_refinement 'DENZO-SMN (Otwinowski & Minor, 1997)'
_computing_data_collection 'COLLECT (Nonius, 1999)'
_computing_data_reduction DENZO-SMN
_computing_molecular_graphics 'ORTEX (McArdle, 1995)'
_computing_publication_material 'local program'
_computing_structure_refinement 'SHELXL97 (Sheldrick, 1997)'
_computing_structure_solution 'SHELXS97 (Sheldrick, 1990)'
_diffrn_ambient_temperature 150(2)
_diffrn_detector_area_resol_mean 9.091
_diffrn_measured_fraction_theta_full 0.998
_diffrn_measured_fraction_theta_max 0.998
_diffrn_measurement_device_type 'Nonius KappaCCD area-detector'
_diffrn_measurement_method 'please specify type of'
_diffrn_radiation_monochromator graphite
_diffrn_radiation_source 'fine-focus sealed tube'
_diffrn_radiation_type MoK\a
_diffrn_radiation_wavelength 0.71073
_diffrn_reflns_av_R_equivalents 0.075
_diffrn_reflns_av_sigmaI/netI 0.033
_diffrn_reflns_limit_h_max 28
_diffrn_reflns_limit_h_min -27
_diffrn_reflns_limit_k_max 15
_diffrn_reflns_limit_k_min -15
_diffrn_reflns_limit_l_max 26
_diffrn_reflns_limit_l_min -26
_diffrn_reflns_number 45511
_diffrn_reflns_theta_full 27.49
_diffrn_reflns_theta_max 27.49
_diffrn_reflns_theta_min 2.58
_exptl_absorpt_coefficient_mu 1.934
_exptl_absorpt_correction_T_max 0.774
_exptl_absorpt_correction_T_min 0.595
_exptl_absorpt_correction_type multi-scan
_exptl_absorpt_process_details '(SORTAV; Blessing, 1995)'
_exptl_crystal_colour 'dark blue'
_exptl_crystal_density_diffrn 1.543
_exptl_crystal_density_meas ?
_exptl_crystal_density_method 'not measured'
_exptl_crystal_description lath
_exptl_crystal_F_000 2504
_exptl_crystal_size_max 0.30
_exptl_crystal_size_mid 0.24
_exptl_crystal_size_min 0.14
_refine_diff_density_max 0.49
_refine_diff_density_min -0.81
_refine_ls_extinction_coef 0.00148(15)
_refine_ls_extinction_expression Fc^*^=kFc[1+0.001xFc^2^\l^3^/sin(2\q)]^-1/4^
_refine_ls_extinction_method 'SHELXL97 (Sheldrick, 1997)'
_refine_ls_goodness_of_fit_ref 1.05
_refine_ls_hydrogen_treatment constr
_refine_ls_matrix_type full
_refine_ls_number_parameters 311
_refine_ls_number_reflns 6034
_refine_ls_number_restraints 0
_refine_ls_restrained_S_all 1.05
_refine_ls_R_factor_all 0.046
_refine_ls_R_factor_gt 0.036
_refine_ls_shift/su_max 0.001
_refine_ls_shift/su_mean 0.000
_refine_ls_structure_factor_coef Fsqd
_refine_ls_weighting_details 'calc w = 1/[\s^2^(Fo^2^)+(0.055P)^2^+4.466P] where P=(Fo^2^+2Fc^2^)/3'
_refine_ls_weighting_scheme calc
_refine_ls_wR_factor_gt 0.094
_refine_ls_wR_factor_ref 0.102
_reflns_number_gt 5044
_reflns_number_total 6034
_reflns_threshold_expression I>2\s(I)
_cod_data_source_file bm1524.cif
_cod_data_source_block I
_cod_depositor_comments
;
The following automatic conversions were performed:

'_exptl_crystal_density_meas' value 'not measured' was changed to '?'
- the value is perceived as not measured.

Automatic conversion script
Id: cif_fix_values 3008 2015-01-20 13:52:24Z robertas 
;
_cod_original_sg_symbol_H-M 'C 2/c'
_cod_database_code 2013118
_cod_database_fobs_code 2013118

loop_
_symmetry_equiv_pos_as_xyz
'x, y, z'
'-x, y, -z+1/2'
'x+1/2, y+1/2, z'
'-x+1/2, y+1/2, -z+1/2'
'-x, -y, -z'
'x, -y, z-1/2'
'-x+1/2, -y+1/2, -z'
'x+1/2, -y+1/2, z-1/2'

loop_
_atom_site_label
_atom_site_fract_x
_atom_site_fract_y
_atom_site_fract_z
_atom_site_U_iso_or_equiv
_atom_site_adp_type
_atom_site_calc_flag
_atom_site_refinement_flags
_atom_site_occupancy
_atom_site_disorder_assembly
_atom_site_disorder_group
_atom_site_type_symbol
Cu1 0.426319(12) 0.36039(2) 0.238778(15) 0.04162(11) Uani d . 1 . . Cu
Cu2 0.496150(13) 0.54027(2) 0.323955(15) 0.04324(11) Uani d . 1 . . Cu
O3 0.5000 0.44886(17) 0.2500 0.0384(5) Uani d S 1 . . O
N4 0.35552(9) 0.25795(16) 0.22768(10) 0.0425(4) Uani d . 1 . . N
N5 0.36226(9) 0.15433(16) 0.20167(10) 0.0428(4) Uani d . 1 . . N
H5 0.3974 0.1293 0.1893 0.051 Uiso calc R 1 . . H
C6 0.30923(10) 0.09383(19) 0.19679(11) 0.0393(5) Uani d . 1 . . C
C7 0.26532(11) 0.1628(2) 0.21986(13) 0.0483(6) Uani d . 1 . . C
H7 0.2228 0.1454 0.2224 0.058 Uiso calc R 1 . . H
C8 0.29589(11) 0.2633(2) 0.23875(13) 0.0486(6) Uani d . 1 . . C
H8 0.2770 0.3266 0.2569 0.058 Uiso calc R 1 . . H
C9 0.30819(10) -0.02384(19) 0.17203(11) 0.0379(5) Uani d . 1 . . C
C10 0.34290(10) -0.1081(2) 0.20700(11) 0.0392(5) Uani d . 1 . . C
C11 0.34189(10) -0.2179(2) 0.18222(12) 0.0426(5) Uani d . 1 . . C
H11 0.3651 -0.2755 0.2059 0.051 Uiso calc R 1 . . H
C12 0.30778(11) -0.2444(2) 0.12395(13) 0.0476(6) Uani d . 1 . . C
C13 0.27367(12) -0.1601(2) 0.09014(13) 0.0473(6) Uani d . 1 . . C
H13 0.2501 -0.1781 0.0501 0.057 Uiso calc R 1 . . H
C14 0.27291(11) -0.0497(2) 0.11313(12) 0.0411(5) Uani d . 1 . . C
C15 0.38043(13) -0.0833(2) 0.27164(13) 0.0537(6) Uani d . 1 . . C
H15A 0.3882 -0.1540 0.2958 0.081 Uiso calc R 1 . . H
H15B 0.3571 -0.0312 0.2965 0.081 Uiso calc R 1 . . H
H15C 0.4202 -0.0487 0.2643 0.081 Uiso calc R 1 . . H
C16 0.30785(15) -0.3645(2) 0.09786(18) 0.0683(9) Uani d . 1 . . C
H16A 0.2670 -0.3817 0.0746 0.103 Uiso calc R 1 . . H
H16B 0.3167 -0.4176 0.1339 0.103 Uiso calc R 1 . . H
H16C 0.3399 -0.3717 0.0683 0.103 Uiso calc R 1 . . H
C17 0.23448(13) 0.0389(2) 0.07473(13) 0.0504(6) Uani d . 1 . . C
H17A 0.2235 0.0119 0.0304 0.076 Uiso calc R 1 . . H
H17B 0.2586 0.1090 0.0740 0.076 Uiso calc R 1 . . H
H17C 0.1964 0.0532 0.0949 0.076 Uiso calc R 1 . . H
N18 0.49638(10) 0.63686(16) 0.39910(11) 0.0490(5) Uani d . 1 . . N
N19 0.53308(9) 0.72953(16) 0.40653(10) 0.0427(4) Uani d . 1 . . N
H19 0.5535 0.7575 0.3759 0.051 Uiso calc R 1 . . H
C20 0.53478(12) 0.7744(2) 0.46656(12) 0.0450(5) Uani d . 1 . . C
C21 0.49727(15) 0.7054(2) 0.49919(15) 0.0595(7) Uani d . 1 . . C
H21 0.4888 0.7133 0.5428 0.071 Uiso calc R 1 . . H
C22 0.47435(15) 0.6224(2) 0.45565(15) 0.0620(7) Uani d . 1 . . C
H22 0.4468 0.5635 0.4650 0.074 Uiso calc R 1 . . H
C23 0.57056(11) 0.8778(2) 0.48577(12) 0.0447(5) Uani d . 1 . . C
C24 0.56339(12) 0.9751(2) 0.44704(13) 0.0472(6) Uani d . 1 . . C
C25 0.59777(14) 1.0717(3) 0.46630(15) 0.0599(7) Uani d . 1 . . C
H25 0.5933 1.1369 0.4396 0.072 Uiso calc R 1 . . H
C26 0.63744(15) 1.0760(3) 0.52183(17) 0.0698(9) Uani d . 1 . . C
C27 0.64407(14) 0.9790(4) 0.55972(16) 0.0765(11) Uani d . 1 . . C
H27 0.6723 0.9806 0.5982 0.092 Uiso calc R 1 . . H
C28 0.61102(14) 0.8788(3) 0.54381(14) 0.0595(7) Uani d . 1 . . C
C29 0.51840(13) 0.9808(2) 0.38650(13) 0.0531(6) Uani d . 1 . . C
H29A 0.5096 1.0601 0.3752 0.080 Uiso calc R 1 . . H
H29B 0.4796 0.9425 0.3938 0.080 Uiso calc R 1 . . H
H29C 0.5367 0.9436 0.3510 0.080 Uiso calc R 1 . . H
C30 0.6721(2) 1.1830(4) 0.5435(2) 0.1104(18) Uani d . 1 . . C
H30A 0.6777 1.2296 0.5056 0.166 Uiso calc R 1 . . H
H30B 0.7129 1.1633 0.5661 0.166 Uiso calc R 1 . . H
H30C 0.6481 1.2253 0.5727 0.166 Uiso calc R 1 . . H
C31 0.61846(18) 0.7784(4) 0.58792(16) 0.0851(11) Uani d . 1 . . C
H31A 0.6564 0.7869 0.6180 0.128 Uiso calc R 1 . . H
H31B 0.6214 0.7095 0.5622 0.128 Uiso calc R 1 . . H
H31C 0.5824 0.7730 0.6124 0.128 Uiso calc R 1 . . H
Cl32 0.38760(3) 0.47698(5) 0.31567(4) 0.05574(19) Uani d . 1 . . Cl
Cl33 0.42428(3) 0.41732(5) 0.12669(3) 0.05115(16) Uani d . 1 . . Cl
Cl34 0.5000 0.69909(6) 0.2500 0.04494(19) Uani d S 1 . . Cl
Cl35 0.5000 0.19798(6) 0.2500 0.0531(2) Uani d S 1 . . Cl

loop_
_atom_site_aniso_label
_atom_site_aniso_U_11
_atom_site_aniso_U_22
_atom_site_aniso_U_33
_atom_site_aniso_U_12
_atom_site_aniso_U_13
_atom_site_aniso_U_23
Cu1 0.03262(16) 0.03060(16) 0.0631(2) -0.00468(10) 0.01176(13) -0.00346(11)
Cu2 0.03790(17) 0.02994(16) 0.0631(2) -0.00101(10) 0.01120(13) -0.00571(12)
O3 0.0316(10) 0.0258(10) 0.0588(13) 0.000 0.0098(9) 0.000
N4 0.0346(9) 0.0328(9) 0.0616(12) -0.0020(8) 0.0113(8) -0.0060(8)
N5 0.0320(9) 0.0355(10) 0.0628(12) -0.0042(7) 0.0141(9) -0.0084(9)
C6 0.0322(10) 0.0361(11) 0.0505(12) -0.0041(9) 0.0083(9) -0.0026(9)
C7 0.0311(11) 0.0441(13) 0.0712(16) -0.0052(10) 0.0130(11) -0.0124(12)
C8 0.0347(11) 0.0401(13) 0.0727(16) -0.0015(10) 0.0130(11) -0.0112(11)
C9 0.0303(10) 0.0353(11) 0.0493(12) -0.0046(8) 0.0100(9) -0.0022(9)
C10 0.0297(10) 0.0402(11) 0.0487(12) -0.0026(9) 0.0086(9) -0.0020(9)
C11 0.0302(10) 0.0394(12) 0.0588(14) 0.0002(9) 0.0078(9) -0.0004(10)
C12 0.0380(11) 0.0377(12) 0.0670(15) -0.0012(10) 0.0059(11) -0.0099(11)
C13 0.0401(12) 0.0449(13) 0.0553(14) -0.0003(10) -0.0012(10) -0.0090(11)
C14 0.0341(11) 0.0395(12) 0.0504(12) -0.0021(9) 0.0069(9) -0.0009(10)
C15 0.0532(15) 0.0548(16) 0.0521(14) 0.0084(12) 0.0012(12) -0.0060(12)
C16 0.0565(17) 0.0456(16) 0.099(2) 0.0041(13) -0.0105(16) -0.0240(15)
C17 0.0492(14) 0.0453(14) 0.0559(14) 0.0025(11) 0.0029(11) 0.0033(11)
N18 0.0482(12) 0.0350(10) 0.0664(13) -0.0045(8) 0.0179(10) -0.0061(9)
N19 0.0445(10) 0.0349(10) 0.0508(11) -0.0027(8) 0.0143(9) -0.0027(8)
C20 0.0478(13) 0.0398(12) 0.0492(13) 0.0070(10) 0.0133(10) -0.0018(10)
C21 0.0735(19) 0.0498(15) 0.0608(16) -0.0014(14) 0.0312(14) -0.0021(12)
C22 0.0665(18) 0.0467(15) 0.0784(19) -0.0042(13) 0.0334(16) 0.0013(13)
C23 0.0403(12) 0.0496(13) 0.0459(12) 0.0026(10) 0.0119(10) -0.0106(10)
C24 0.0461(13) 0.0439(13) 0.0545(13) -0.0025(10) 0.0183(11) -0.0111(11)
C25 0.0598(17) 0.0511(15) 0.0738(18) -0.0111(13) 0.0293(15) -0.0183(13)
C26 0.0575(17) 0.076(2) 0.079(2) -0.0158(16) 0.0241(16) -0.0375(18)
C27 0.0471(15) 0.120(3) 0.0615(18) 0.0032(18) 0.0022(14) -0.046(2)
C28 0.0519(15) 0.076(2) 0.0516(14) 0.0118(14) 0.0095(12) -0.0148(14)
C29 0.0562(15) 0.0448(14) 0.0595(15) 0.0054(12) 0.0114(12) 0.0014(11)
C30 0.084(3) 0.115(3) 0.139(4) -0.047(2) 0.043(3) -0.083(3)
C31 0.078(2) 0.119(3) 0.0559(17) 0.034(2) -0.0013(16) 0.0053(19)
Cl32 0.0379(3) 0.0439(3) 0.0893(5) -0.0063(2) 0.0241(3) -0.0210(3)
Cl33 0.0481(3) 0.0464(3) 0.0598(4) -0.0054(3) 0.0097(3) -0.0010(3)
Cl34 0.0443(4) 0.0266(3) 0.0626(5) 0.000 0.0000(4) 0.000
Cl35 0.0325(4) 0.0269(4) 0.0988(7) 0.000 0.0023(4) 0.000

loop_
_atom_type_symbol
_atom_type_description
_atom_type_scat_dispersion_real
_atom_type_scat_dispersion_imag
_atom_type_scat_source
C C 0.0033 0.0016 'International Tables Vol C Tables 4.2.6.8 and 6.1.1.4'
H H 0.0000 0.0000 'International Tables Vol C Tables 4.2.6.8 and 6.1.1.4'
N N 0.0061 0.0033 'International Tables Vol C Tables 4.2.6.8 and 6.1.1.4'
Cu Cu 0.3201 1.2651 'International Tables Vol C Tables 4.2.6.8 and 6.1.1.4'
Cl Cl 0.1484 0.1585 'International Tables Vol C Tables 4.2.6.8 and 6.1.1.4'
O O 0.0106 0.0060 'International Tables Vol C Tables 4.2.6.8 and 6.1.1.4'

loop_
_geom_angle_atom_site_label_1
_geom_angle_atom_site_label_2
_geom_angle_atom_site_label_3
_geom_angle_site_symmetry_1
_geom_angle_site_symmetry_3
_geom_angle
_geom_angle_publ_flag
O3 Cu1 N4 . . 174.93(8) yes
O3 Cu1 Cl32 . . 87.19(4) yes
N4 Cu1 Cl32 . . 96.36(6) yes
O3 Cu1 Cl33 . . 83.66(2) yes
N4 Cu1 Cl33 . . 97.46(6) yes
Cl32 Cu1 Cl33 . . 121.70(3) yes
O3 Cu1 Cl35 . . 83.92(5) yes
N4 Cu1 Cl35 . . 91.01(6) yes
Cl32 Cu1 Cl35 . . 131.74(2) yes
Cl33 Cu1 Cl35 . . 104.297(19) yes
O3 Cu2 N18 . . 177.07(7) yes
O3 Cu2 Cl33 . 2_655 84.63(4) yes
N18 Cu2 Cl33 . 2_655 94.33(7) yes
O3 Cu2 Cl34 . . 85.37(5) yes
N18 Cu2 Cl34 . . 93.31(6) yes
Cl33 Cu2 Cl34 2_655 . 131.71(2) yes
O3 Cu2 Cl32 . . 84.12(2) yes
N18 Cu2 Cl32 . . 98.77(7) yes
Cl33 Cu2 Cl32 2_655 . 118.77(3) yes
Cl34 Cu2 Cl32 . . 106.94(2) yes
Cu2 O3 Cu2 . 2_655 110.21(10) yes
Cu2 O3 Cu1 . . 107.593(12) yes
Cu2 O3 Cu1 . 2_655 109.161(13) yes
Cu1 O3 Cu1 . 2_655 113.12(10) yes
C8 N4 N5 . . 105.14(18) ?
C8 N4 Cu1 . . 135.35(16) ?
N5 N4 Cu1 . . 119.49(14) ?
C6 N5 N4 . . 112.46(19) ?
C6 N5 H5 . . 123.8 ?
N4 N5 H5 . . 123.8 ?
N5 C6 C7 . . 105.9(2) ?
N5 C6 C9 . . 120.3(2) ?
C7 C6 C9 . . 133.8(2) ?
C6 C7 C8 . . 106.2(2) ?
C6 C7 H7 . . 126.9 ?
C8 C7 H7 . . 126.9 ?
N4 C8 C7 . . 110.3(2) ?
N4 C8 H8 . . 124.9 ?
C7 C8 H8 . . 124.9 ?
C10 C9 C14 . . 120.4(2) ?
C10 C9 C6 . . 120.0(2) ?
C14 C9 C6 . . 119.6(2) ?
C11 C10 C9 . . 119.0(2) ?
C11 C10 C15 . . 119.4(2) ?
C9 C10 C15 . . 121.6(2) ?
C12 C11 C10 . . 121.3(2) ?
C12 C11 H11 . . 119.4 ?
C10 C11 H11 . . 119.4 ?
C11 C12 C13 . . 118.9(2) ?
C11 C12 C16 . . 120.2(2) ?
C13 C12 C16 . . 120.9(2) ?
C12 C13 C14 . . 121.8(2) ?
C12 C13 H13 . . 119.1 ?
C14 C13 H13 . . 119.1 ?
C13 C14 C9 . . 118.6(2) ?
C13 C14 C17 . . 119.8(2) ?
C9 C14 C17 . . 121.6(2) ?
C10 C15 H15A . . 109.5 ?
C10 C15 H15B . . 109.5 ?
H15A C15 H15B . . 109.5 ?
C10 C15 H15C . . 109.5 ?
H15A C15 H15C . . 109.5 ?
H15B C15 H15C . . 109.5 ?
C12 C16 H16A . . 109.5 ?
C12 C16 H16B . . 109.5 ?
H16A C16 H16B . . 109.5 ?
C12 C16 H16C . . 109.5 ?
H16A C16 H16C . . 109.5 ?
H16B C16 H16C . . 109.5 ?
C14 C17 H17A . . 109.5 ?
C14 C17 H17B . . 109.5 ?
H17A C17 H17B . . 109.5 ?
C14 C17 H17C . . 109.5 ?
H17A C17 H17C . . 109.5 ?
H17B C17 H17C . . 109.5 ?
C22 N18 N19 . . 105.5(2) ?
C22 N18 Cu2 . . 132.08(19) ?
N19 N18 Cu2 . . 121.26(16) ?
N18 N19 C20 . . 112.2(2) ?
N18 N19 H19 . . 123.9 ?
C20 N19 H19 . . 123.9 ?
N19 C20 C21 . . 105.4(2) ?
N19 C20 C23 . . 122.2(2) ?
C21 C20 C23 . . 132.4(2) ?
C20 C21 C22 . . 106.5(2) ?
C20 C21 H21 . . 126.8 ?
C22 C21 H21 . . 126.8 ?
N18 C22 C21 . . 110.4(3) ?
N18 C22 H22 . . 124.8 ?
C21 C22 H22 . . 124.8 ?
C24 C23 C28 . . 120.2(3) ?
C24 C23 C20 . . 120.2(2) ?
C28 C23 C20 . . 119.7(3) ?
C25 C24 C23 . . 119.0(3) ?
C25 C24 C29 . . 118.5(3) ?
C23 C24 C29 . . 122.5(2) ?
C26 C25 C24 . . 122.6(3) ?
C26 C25 H25 . . 118.7 ?
C24 C25 H25 . . 118.7 ?
C25 C26 C27 . . 117.7(3) ?
C25 C26 C30 . . 121.9(4) ?
C27 C26 C30 . . 120.3(4) ?
C26 C27 C28 . . 123.1(3) ?
C26 C27 H27 . . 118.5 ?
C28 C27 H27 . . 118.5 ?
C27 C28 C23 . . 117.4(3) ?
C27 C28 C31 . . 120.5(3) ?
C23 C28 C31 . . 122.1(3) ?
C24 C29 H29A . . 109.5 ?
C24 C29 H29B . . 109.5 ?
H29A C29 H29B . . 109.5 ?
C24 C29 H29C . . 109.5 ?
H29A C29 H29C . . 109.5 ?
H29B C29 H29C . . 109.5 ?
C26 C30 H30A . . 109.5 ?
C26 C30 H30B . . 109.5 ?
H30A C30 H30B . . 109.5 ?
C26 C30 H30C . . 109.5 ?
H30A C30 H30C . . 109.5 ?
H30B C30 H30C . . 109.5 ?
C28 C31 H31A . . 109.5 ?
C28 C31 H31B . . 109.5 ?
H31A C31 H31B . . 109.5 ?
C28 C31 H31C . . 109.5 ?
H31A C31 H31C . . 109.5 ?
H31B C31 H31C . . 109.5 ?
Cu1 Cl32 Cu2 . . 79.30(2) ?
Cu2 Cl33 Cu1 2_655 . 79.72(2) ?
Cu2 Cl34 Cu2 2_655 . 79.06(3) ?
Cu1 Cl35 Cu1 2_655 . 79.04(3) ?

loop_
_geom_bond_atom_site_label_1
_geom_bond_atom_site_label_2
_geom_bond_site_symmetry_2
_geom_bond_distance
_geom_bond_publ_flag
Cu1 O3 . 1.8987(11) yes
Cu1 N4 . 1.9460(19) yes
Cu1 Cl32 . 2.3370(7) yes
Cu1 Cl33 . 2.4226(7) yes
Cu1 Cl35 . 2.4900(7) yes
Cu2 O3 . 1.8897(12) yes
Cu2 N18 . 1.936(2) yes
Cu2 Cl32 . 2.4517(7) yes
Cu2 Cl33 2_655 2.3944(7) yes
Cu2 Cl34 . 2.4353(6) yes
Cu1 Cu2 . 3.0570(4) y
Cu1 Cu2 2_655 3.0873(4) y
Cu1 Cu1 2_655 3.1689(5) y
Cu2 Cu2 2_655 3.1000(6) y
N4 C8 . 1.337(3) ?
N4 N5 . 1.354(3) ?
N5 C6 . 1.346(3) ?
N5 H5 . 0.8800 ?
C6 C7 . 1.378(3) ?
C6 C9 . 1.483(3) ?
C7 C8 . 1.396(3) ?
C7 H7 . 0.9500 ?
C8 H8 . 0.9500 ?
C9 C10 . 1.401(3) ?
C9 C14 . 1.403(3) ?
C10 C11 . 1.397(3) ?
C10 C15 . 1.519(3) ?
C11 C12 . 1.382(3) ?
C11 H11 . 0.9500 ?
C12 C13 . 1.384(4) ?
C12 C16 . 1.521(3) ?
C13 C14 . 1.391(3) ?
C13 H13 . 0.9500 ?
C14 C17 . 1.509(3) ?
C15 H15A . 0.9800 ?
C15 H15B . 0.9800 ?
C15 H15C . 0.9800 ?
C16 H16A . 0.9800 ?
C16 H16B . 0.9800 ?
C16 H16C . 0.9800 ?
C17 H17A . 0.9800 ?
C17 H17B . 0.9800 ?
C17 H17C . 0.9800 ?
N18 C22 . 1.329(4) ?
N18 N19 . 1.352(3) ?
N19 C20 . 1.353(3) ?
N19 H19 . 0.8800 ?
C20 C21 . 1.381(4) ?
C20 C23 . 1.478(4) ?
C21 C22 . 1.389(4) ?
C21 H21 . 0.9500 ?
C22 H22 . 0.9500 ?
C23 C24 . 1.404(4) ?
C23 C28 . 1.409(4) ?
C24 C25 . 1.397(4) ?
C24 C29 . 1.504(4) ?
C25 C26 . 1.360(5) ?
C25 H25 . 0.9500 ?
C26 C27 . 1.390(5) ?
C26 C30 . 1.512(4) ?
C27 C28 . 1.405(5) ?
C27 H27 . 0.9500 ?
C28 C31 . 1.499(5) ?
C29 H29A . 0.9800 ?
C29 H29B . 0.9800 ?
C29 H29C . 0.9800 ?
C30 H30A . 0.9800 ?
C30 H30B . 0.9800 ?
C30 H30C . 0.9800 ?
C31 H31A . 0.9800 ?
C31 H31B . 0.9800 ?
C31 H31C . 0.9800 ?

loop_
_geom_hbond_atom_site_label_D
_geom_hbond_atom_site_label_H
_geom_hbond_atom_site_label_A
_geom_hbond_distance_DH
_geom_hbond_distance_HA
_geom_hbond_distance_DA
_geom_hbond_angle_DHA
N5 H5 Cl35 0.88 2.56 3.079(2) 119
N19 H19 Cl34 0.88 2.83 3.274(2) 113
